data_7160177
loop_
_publ_author_name
'Liu, Xiaobing'
'Ban, Yong-Liang'
'Liu, Yanjie'
'Zhuang, Mengdie'
'Zhou, Yao'

_publ_section_title
;
 Palladium-catalyzed C-H bond activation and decarboxylation for the
 assembly of indolo[1,2-<i>f</i>]phenanthridine.
;
_journal_issue 47
_journal_name_full 'Organic &amp; biomolecular chemistry'
_journal_page_first 9188
_journal_page_last 9191
_journal_paper_doi 10.1039/d4ob01383b
_journal_volume 22
_journal_year 2024
_chemical_formula_moiety 'C23 H19 N O3'
_chemical_formula_sum 'C23 H19 N O3'
_chemical_formula_weight 357.39
_space_group_crystal_system monoclinic
_space_group_IT_number 14
_space_group_name_Hall '-P 2ybc'
_space_group_name_H-M_alt 'P 1 21/c 1'
_atom_sites_solution_hydrogens geom
_atom_sites_solution_primary direct
_audit_block_doi 10.5517/ccdc.csd.cc25pg2f
_audit_creation_date 2020-07-15
_audit_creation_method
;
Olex2 1.2
(compiled 2018.05.29 svn.r3508 for OlexSys, GUI svn.r5506)
;
_audit_update_record
;
2020-07-15 deposited with the CCDC.	2024-10-10 downloaded from the CCDC.
;
_cell_angle_alpha 90
_cell_angle_beta 115.796(13)
_cell_angle_gamma 90
_cell_formula_units_Z 4
_cell_length_a 14.5848(15)
_cell_length_b 8.7233(10)
_cell_length_c 15.8098(18)
_cell_measurement_reflns_used 2187
_cell_measurement_temperature 300
_cell_measurement_theta_max 28.6160
_cell_measurement_theta_min 3.9940
_cell_volume 1811.0(4)
_computing_cell_refinement 'CrysAlisPro 1.171.38.41 (Rigaku OD, 2015)'
_computing_data_collection 'CrysAlisPro 1.171.38.41 (Rigaku OD, 2015)'
_computing_data_reduction 'CrysAlisPro 1.171.38.41 (Rigaku OD, 2015)'
_computing_molecular_graphics 'Olex2 (Dolomanov et al., 2009)'
_computing_publication_material 'Olex2 (Dolomanov et al., 2009)'
_computing_structure_refinement 'ShelXL (Sheldrick, 2015)'
_computing_structure_solution 'ShelXT (Sheldrick, 2008)'
_diffrn_ambient_temperature 300
_diffrn_detector 'CCD plate'
_diffrn_detector_area_resol_mean 8.0606
_diffrn_detector_type Eos
_diffrn_measured_fraction_theta_full 0.998
_diffrn_measured_fraction_theta_max 0.838
_diffrn_measurement_details
;
List of Runs (angles in degrees, time in seconds):

  # Type    Start    End  Width  t~exp~   \w     \q     \k     \f   Frames
#--------------------------------------------------------------------------
  1  \w    -28.00  35.00   1.00    5.00    --   15.65 -38.00  90.00   63
  2  \w    -19.00  19.00   1.00    5.00    --   15.65 -99.00 -30.00   38
  3  \w    -49.00 -11.00   1.00    5.00    --   15.65 -57.00  30.00   38
  4  \w     -1.00  81.00   1.00    5.00    --   15.65  57.00-120.00   82
;
_diffrn_measurement_device 'four-circle diffractometer'
_diffrn_measurement_device_type 'Xcalibur, Eos, Gemini'
_diffrn_measurement_method '\w scans'
_diffrn_orient_matrix_type 'CrysAlisPro convention (1999,Acta A55,543-557)'
_diffrn_orient_matrix_UB_11 0.0505907000
_diffrn_orient_matrix_UB_12 -0.0230108000
_diffrn_orient_matrix_UB_13 0.0111377000
_diffrn_orient_matrix_UB_21 -0.0047150000
_diffrn_orient_matrix_UB_22 0.0307658000
_diffrn_orient_matrix_UB_23 -0.0432599000
_diffrn_orient_matrix_UB_31 0.0183026000
_diffrn_orient_matrix_UB_32 0.0716713000
_diffrn_orient_matrix_UB_33 0.0221052000
_diffrn_radiation_monochromator graphite
_diffrn_radiation_probe x-ray
_diffrn_radiation_type MoK\a
_diffrn_radiation_wavelength 0.71073
_diffrn_reflns_av_R_equivalents 0.0349
_diffrn_reflns_av_unetI/netI 0.0679
_diffrn_reflns_Laue_measured_fraction_full 0.998
_diffrn_reflns_Laue_measured_fraction_max 0.838
_diffrn_reflns_limit_h_max 19
_diffrn_reflns_limit_h_min -14
_diffrn_reflns_limit_k_max 11
_diffrn_reflns_limit_k_min -11
_diffrn_reflns_limit_l_max 21
_diffrn_reflns_limit_l_min -20
_diffrn_reflns_number 8360
_diffrn_reflns_point_group_measured_fraction_full 0.998
_diffrn_reflns_point_group_measured_fraction_max 0.838
_diffrn_reflns_theta_full 25.242
_diffrn_reflns_theta_max 29.246
_diffrn_reflns_theta_min 3.441
_diffrn_source 'fine-focus sealed X-ray tube'
_diffrn_source_type 'Enhance (Mo) X-ray Source'
_exptl_absorpt_coefficient_mu 0.087
_exptl_absorpt_correction_T_max 1.00000
_exptl_absorpt_correction_T_min 0.78290
_exptl_absorpt_correction_type multi-scan
_exptl_absorpt_process_details
;
CrysAlisPro 1.171.38.41 (Rigaku Oxford Diffraction, 2015)
Empirical absorption correction using spherical harmonics,
 implemented in SCALE3 ABSPACK scaling algorithm.
;
_exptl_crystal_colour colourless
_exptl_crystal_colour_primary colourless
_exptl_crystal_density_diffrn 1.311
_exptl_crystal_description block
_exptl_crystal_F_000 752
_exptl_crystal_size_max 0.12
_exptl_crystal_size_mid 0.11
_exptl_crystal_size_min 0.1
_refine_diff_density_max 0.427
_refine_diff_density_min -0.397
_refine_diff_density_rms 0.046
_refine_ls_extinction_method none
_refine_ls_goodness_of_fit_ref 1.021
_refine_ls_hydrogen_treatment constr
_refine_ls_matrix_type full
_refine_ls_number_parameters 258
_refine_ls_number_reflns 4122
_refine_ls_number_restraints 10
_refine_ls_restrained_S_all 1.137
_refine_ls_R_factor_all 0.1262
_refine_ls_R_factor_gt 0.0644
_refine_ls_shift/su_max 0.001
_refine_ls_shift/su_mean 0.000
_refine_ls_structure_factor_coef Fsqd
_refine_ls_weighting_details 'w=1/[\s^2^(Fo^2^)+(0.0658P)^2^+0.1367P] where P=(Fo^2^+2Fc^2^)/3'
_refine_ls_weighting_scheme calc
_refine_ls_wR_factor_gt 0.1358
_refine_ls_wR_factor_ref 0.1626
_reflns_Friedel_coverage 0.000
_reflns_number_gt 2264
_reflns_number_total 4122
_reflns_threshold_expression 'I > 2\s(I)'
_cod_data_source_file d4ob01383b2.cif
_cod_data_source_block exp_8115
_cod_depositor_comments 'Adding full bibliography for 7160177.cif.'
_cod_database_code 7160177
_shelx_shelxl_version_number 2018/3
_shelx_space_group_comment
;
The symmetry employed for this shelxl refinement is uniquely defined
by the following loop, which should always be used as a source of
symmetry information in preference to the above space-group names.
They are only intended as comments.
;
_shelx_estimated_absorpt_t_max 0.991
_shelx_estimated_absorpt_t_min 0.990
_reflns_odcompleteness_completeness 99.62
_reflns_odcompleteness_iscentric 1
_reflns_odcompleteness_theta 26.32
_olex2_refinement_description
;
1. Fixed Uiso
 At 1.2 times of:
  All C(H) groups
 At 1.5 times of:
  All C(H,H,H) groups
2. Restrained distances
 O004-C00R \\sim O004-C14
 with sigma of 0.02
3. Rigid body (RIGU) restrains
 O004, C00R
 with sigma for 1-2 distances of 0.001 and sigma for 1-3 distances of 0.002
 O004, C14
 with sigma for 1-2 distances of 0.001 and sigma for 1-3 distances of 0.002
4. Others
 Sof(C14)=Sof(H14A)=Sof(H14B)=Sof(H14C)=1-FVAR(1)
 Sof(C00R)=Sof(H00P)=Sof(H00Q)=Sof(H00R)=FVAR(1)
5.a Aromatic/amide H refined with riding coordinates:
 C008(H008), C00F(H00F), C00G(H00G), C00H(H00H), C00J(H00J), C00K(H00K),
 C00L(H00L), C00M(H00M), C00N(H00N), C00O(H00O)
5.b Idealised Me refined as rotating group:
 C00P(H00A,H00B,H00C), C00Q(H00D,H00E,H00I), C00R(H00P,H00Q,H00R), C14(H14A,
 H14B,H14C)
;
_olex2_submission_special_instructions 'No special instructions were received'
_oxdiff_exptl_absorpt_empirical_details
;
Empirical correction (ABSPACK) includes:
- Absorption correction using spherical harmonics
- Frame scaling
;
_oxdiff_exptl_absorpt_empirical_full_max 1.467
_oxdiff_exptl_absorpt_empirical_full_min 0.629

loop_
_space_group_symop_operation_xyz
'x, y, z'
'-x, y+1/2, -z+1/2'
'-x, -y, -z'
'x, -y-1/2, z-1/2'

loop_
_atom_site_label
_atom_site_type_symbol
_atom_site_fract_x
_atom_site_fract_y
_atom_site_fract_z
_atom_site_U_iso_or_equiv
_atom_site_adp_type
_atom_site_occupancy
_atom_site_site_symmetry_order
_atom_site_calc_flag
_atom_site_refinement_flags_posn
_atom_site_refinement_flags_adp
_atom_site_refinement_flags_occupancy
_atom_site_disorder_assembly
_atom_site_disorder_group
O001 O 0.25637(10) 0.4801(2) 0.63173(10) 0.0510(5) Uani 1 1 d . . . . .
O002 O 0.19509(10) 0.6626(2) 0.49032(10) 0.0516(5) Uani 1 1 d . . . . .
N003 N 0.68075(12) 0.5922(2) 0.65007(12) 0.0364(5) Uani 1 1 d . . . . .
O004 O 1.03005(11) 0.2978(3) 0.90154(12) 0.0721(6) Uani 1 1 d D U . . .
C005 C 0.50326(15) 0.5638(3) 0.62770(14) 0.0330(5) Uani 1 1 d . . . . .
C006 C 0.33127(15) 0.5360(3) 0.61021(14) 0.0373(6) Uani 1 1 d . . . . .
C007 C 0.54649(15) 0.7347(3) 0.52568(14) 0.0361(5) Uani 1 1 d . . . . .
C008 C 0.43275(14) 0.4992(3) 0.65607(14) 0.0368(5) Uani 1 1 d . . . . .
H008 H 0.455029 0.430965 0.706268 0.044 Uiso 1 1 calc R . . . .
C009 C 0.65029(15) 0.6968(3) 0.57476(14) 0.0354(5) Uani 1 1 d . . . . .
C00A C 0.47106(15) 0.6679(3) 0.55382(14) 0.0340(5) Uani 1 1 d . . . . .
C00B C 0.60958(15) 0.5204(3) 0.67547(14) 0.0346(5) Uani 1 1 d . . . . .
C00C C 0.29791(15) 0.6376(3) 0.53347(14) 0.0385(6) Uani 1 1 d . . . . .
C00D C 0.77717(15) 0.5315(3) 0.70851(14) 0.0383(6) Uani 1 1 d . . . . .
C00E C 0.76374(16) 0.4224(3) 0.76760(15) 0.0416(6) Uani 1 1 d . . . . .
C00F C 0.36655(15) 0.7017(3) 0.50706(14) 0.0392(6) Uani 1 1 d . . . . .
H00F H 0.343689 0.769752 0.456752 0.047 Uiso 1 1 calc R . . . .
C00G C 0.65856(15) 0.4171(3) 0.74529(15) 0.0420(6) Uani 1 1 d . . . . .
H00G H 0.628298 0.354091 0.773398 0.050 Uiso 1 1 calc R . . . .
C00H C 0.51883(17) 0.8359(3) 0.45035(16) 0.0493(6) Uani 1 1 d . . . . .
H00H H 0.450612 0.862743 0.417468 0.059 Uiso 1 1 calc R . . . .
C00I C 0.94245(16) 0.3695(3) 0.84058(16) 0.0507(7) Uani 1 1 d . . . . .
C00J C 0.87745(16) 0.5573(3) 0.71959(16) 0.0513(7) Uani 1 1 d . . . . .
H00J H 0.888929 0.630163 0.682313 0.062 Uiso 1 1 calc R . . . .
C00K C 0.58762(19) 0.8973(3) 0.42275(18) 0.0543(7) Uani 1 1 d . . . . .
H00K H 0.566108 0.963578 0.371640 0.065 Uiso 1 1 calc R . . . .
C00L C 0.71782(16) 0.7645(3) 0.54432(16) 0.0512(7) Uani 1 1 d . . . . .
H00L H 0.786763 0.741654 0.576728 0.061 Uiso 1 1 calc R . . . .
C00M C 0.84708(16) 0.3406(3) 0.83402(16) 0.0509(7) Uani 1 1 d . . . . .
H00M H 0.837731 0.268364 0.872805 0.061 Uiso 1 1 calc R . . . .
C00N C 0.68831(19) 0.8606(3) 0.47090(17) 0.0551(7) Uani 1 1 d . . . . .
H00N H 0.735980 0.901750 0.452939 0.066 Uiso 1 1 calc R . . . .
C00O C 0.95595(16) 0.4788(3) 0.78274(17) 0.0552(7) Uani 1 1 d . . . . .
H00O H 1.021096 0.497483 0.788252 0.066 Uiso 1 1 calc R . . . .
C00P C 0.15700(17) 0.7732(3) 0.41694(17) 0.0603(8) Uani 1 1 d . . . . .
H00A H 0.174799 0.743558 0.367505 0.090 Uiso 1 1 calc GR . . . .
H00B H 0.186263 0.871502 0.441086 0.090 Uiso 1 1 calc GR . . . .
H00C H 0.084249 0.779123 0.392723 0.090 Uiso 1 1 calc GR . . . .
C00Q C 0.2868(2) 0.3887(4) 0.71347(19) 0.0765(10) Uani 1 1 d . . . . .
H00D H 0.319262 0.297267 0.706188 0.115 Uiso 1 1 calc GR . . . .
H00E H 0.228035 0.361546 0.722791 0.115 Uiso 1 1 calc GR . . . .
H00I H 0.333628 0.445339 0.766864 0.115 Uiso 1 1 calc GR . . . .
C00R C 1.0169(16) 0.166(2) 0.9518(17) 0.088(4) Uani 0.57(5) 1 d D U P A 1
H00P H 0.989214 0.199045 0.993751 0.131 Uiso 0.57(5) 1 calc GR . P A 1
H00Q H 1.081721 0.117748 0.987109 0.131 Uiso 0.57(5) 1 calc GR . P A 1
H00R H 0.971264 0.093916 0.907517 0.131 Uiso 0.57(5) 1 calc GR . P A 1
C14 C 1.030(2) 0.226(6) 0.982(2) 0.110(9) Uani 0.43(5) 1 d D U P A 2
H14A H 1.017031 0.301281 1.019641 0.166 Uiso 0.43(5) 1 calc GR . P A 2
H14B H 1.095191 0.179427 1.017892 0.166 Uiso 0.43(5) 1 calc GR . P A 2
H14C H 0.977961 0.148943 0.962555 0.166 Uiso 0.43(5) 1 calc GR . P A 2

loop_
_atom_site_aniso_label
_atom_site_aniso_U_11
_atom_site_aniso_U_22
_atom_site_aniso_U_33
_atom_site_aniso_U_23
_atom_site_aniso_U_13
_atom_site_aniso_U_12
O001 0.0382(8) 0.0639(13) 0.0557(10) 0.0157(9) 0.0249(7) 0.0024(9)
O002 0.0345(8) 0.0677(14) 0.0504(9) 0.0128(9) 0.0165(7) 0.0078(9)
N003 0.0341(9) 0.0378(12) 0.0395(10) -0.0043(9) 0.0182(8) -0.0050(9)
O004 0.0382(9) 0.1087(18) 0.0690(12) 0.0229(12) 0.0230(9) 0.0235(11)
C005 0.0341(11) 0.0314(14) 0.0349(11) -0.0040(10) 0.0162(9) -0.0029(10)
C006 0.0375(12) 0.0395(15) 0.0386(12) -0.0039(11) 0.0200(10) -0.0061(11)
C007 0.0416(12) 0.0314(14) 0.0386(12) -0.0058(11) 0.0205(10) -0.0058(11)
C008 0.0343(11) 0.0425(15) 0.0329(11) 0.0026(11) 0.0138(9) -0.0008(11)
C009 0.0433(12) 0.0308(13) 0.0352(11) -0.0053(10) 0.0198(10) -0.0063(11)
C00A 0.0382(11) 0.0301(13) 0.0352(11) -0.0060(10) 0.0174(9) -0.0014(11)
C00B 0.0337(11) 0.0380(14) 0.0359(11) -0.0043(11) 0.0189(9) -0.0033(11)
C00C 0.0318(11) 0.0426(15) 0.0393(12) -0.0031(11) 0.0138(9) 0.0009(11)
C00D 0.0316(11) 0.0433(15) 0.0394(12) -0.0071(11) 0.0148(9) -0.0012(11)
C00E 0.0360(12) 0.0505(16) 0.0404(12) -0.0015(12) 0.0185(10) 0.0025(12)
C00F 0.0429(12) 0.0362(15) 0.0393(12) 0.0051(11) 0.0185(10) 0.0041(12)
C00G 0.0362(12) 0.0526(17) 0.0424(13) 0.0060(12) 0.0219(10) 0.0011(12)
C00H 0.0518(14) 0.0463(17) 0.0527(14) 0.0082(13) 0.0254(11) 0.0012(13)
C00I 0.0369(13) 0.069(2) 0.0446(13) 0.0002(14) 0.0167(11) 0.0098(13)
C00J 0.0420(14) 0.0552(19) 0.0604(15) -0.0016(14) 0.0257(12) -0.0104(13)
C00K 0.0613(16) 0.0497(18) 0.0554(15) 0.0098(13) 0.0287(13) -0.0045(15)
C00L 0.0411(12) 0.0589(19) 0.0549(15) -0.0024(14) 0.0223(11) -0.0110(13)
C00M 0.0432(13) 0.066(2) 0.0473(14) 0.0107(13) 0.0232(11) 0.0095(14)
C00N 0.0601(16) 0.0571(19) 0.0579(16) 0.0067(14) 0.0350(13) -0.0142(15)
C00O 0.0287(12) 0.072(2) 0.0619(16) -0.0030(16) 0.0171(11) -0.0016(14)
C00P 0.0464(14) 0.066(2) 0.0580(16) 0.0133(15) 0.0129(12) 0.0106(15)
C00Q 0.0575(16) 0.107(3) 0.0718(19) 0.0389(19) 0.0347(14) 0.0019(18)
C00R 0.058(7) 0.137(7) 0.081(8) 0.051(7) 0.042(7) 0.044(5)
C14 0.056(7) 0.20(2) 0.079(10) 0.062(13) 0.030(9) 0.048(14)

loop_
_atom_type_symbol
_atom_type_description
_atom_type_scat_dispersion_real
_atom_type_scat_dispersion_imag
_atom_type_scat_source
C C 0.0033 0.0016 'International Tables Vol C Tables 4.2.6.8 and 6.1.1.4'
H H 0.0000 0.0000 'International Tables Vol C Tables 4.2.6.8 and 6.1.1.4'
N N 0.0061 0.0033 'International Tables Vol C Tables 4.2.6.8 and 6.1.1.4'
O O 0.0106 0.0060 'International Tables Vol C Tables 4.2.6.8 and 6.1.1.4'

loop_
_geom_angle_atom_site_label_1
_geom_angle_atom_site_label_2
_geom_angle_atom_site_label_3
_geom_angle
_geom_angle_site_symmetry_1
_geom_angle_site_symmetry_3
_geom_angle_publ_flag
C006 O001 C00Q 117.46(17) . . ?
C00C O002 C00P 117.97(18) . . ?
C009 N003 C00B 121.80(17) . . ?
C00D N003 C009 130.97(18) . . ?
C00D N003 C00B 107.13(18) . . ?
C00I O004 C00R 116.1(9) . . ?
C00I O004 C14 117.9(12) . . ?
C008 C005 C00B 119.62(19) . . ?
C00A C005 C008 120.22(18) . . ?
C00A C005 C00B 120.16(19) . . ?
O001 C006 C008 125.4(2) . . ?
O001 C006 C00C 115.14(18) . . ?
C008 C006 C00C 119.4(2) . . ?
C009 C007 C00A 120.4(2) . . ?
C00H C007 C009 117.5(2) . . ?
C00H C007 C00A 122.12(19) . . ?
C005 C008 H008 119.7 . . ?
C006 C008 C005 120.5(2) . . ?
C006 C008 H008 119.7 . . ?
C007 C009 N003 119.07(19) . . ?
C00L C009 N003 123.55(19) . . ?
C00L C009 C007 117.4(2) . . ?
C005 C00A C007 119.22(18) . . ?
C005 C00A C00F 118.13(19) . . ?
C00F C00A C007 122.62(19) . . ?
N003 C00B C005 119.22(19) . . ?
C00G C00B N003 109.44(18) . . ?
C00G C00B C005 131.3(2) . . ?
O002 C00C C006 115.04(19) . . ?
C00F C00C O002 125.0(2) . . ?
C00F C00C C006 119.92(19) . . ?
N003 C00D C00J 134.9(2) . . ?
C00E C00D N003 107.62(18) . . ?
C00E C00D C00J 117.5(2) . . ?
C00D C00E C00G 107.8(2) . . ?
C00D C00E C00M 121.0(2) . . ?
C00M C00E C00G 131.3(2) . . ?
C00A C00F H00F 119.1 . . ?
C00C C00F C00A 121.7(2) . . ?
C00C C00F H00F 119.1 . . ?
C00B C00G C00E 108.0(2) . . ?
C00B C00G H00G 126.0 . . ?
C00E C00G H00G 126.0 . . ?
C007 C00H H00H 118.6 . . ?
C00K C00H C007 122.8(2) . . ?
C00K C00H H00H 118.6 . . ?
O004 C00I C00M 125.0(3) . . ?
O004 C00I C00O 114.8(2) . . ?
C00M C00I C00O 120.3(2) . . ?
C00D C00J H00J 119.5 . . ?
C00O C00J C00D 121.0(2) . . ?
C00O C00J H00J 119.5 . . ?
C00H C00K H00K 120.3 . . ?
C00H C00K C00N 119.4(2) . . ?
C00N C00K H00K 120.3 . . ?
C009 C00L H00L 118.3 . . ?
C00N C00L C009 123.5(2) . . ?
C00N C00L H00L 118.3 . . ?
C00E C00M H00M 120.6 . . ?
C00I C00M C00E 118.8(2) . . ?
C00I C00M H00M 120.6 . . ?
C00K C00N H00N 120.3 . . ?
C00L C00N C00K 119.4(2) . . ?
C00L C00N H00N 120.3 . . ?
C00I C00O H00O 119.3 . . ?
C00J C00O C00I 121.5(2) . . ?
C00J C00O H00O 119.3 . . ?
O002 C00P H00A 109.5 . . ?
O002 C00P H00B 109.5 . . ?
O002 C00P H00C 109.5 . . ?
H00A C00P H00B 109.5 . . ?
H00A C00P H00C 109.5 . . ?
H00B C00P H00C 109.5 . . ?
O001 C00Q H00D 109.5 . . ?
O001 C00Q H00E 109.5 . . ?
O001 C00Q H00I 109.5 . . ?
H00D C00Q H00E 109.5 . . ?
H00D C00Q H00I 109.5 . . ?
H00E C00Q H00I 109.5 . . ?
O004 C00R H00P 109.5 . . ?
O004 C00R H00Q 109.5 . . ?
O004 C00R H00R 109.5 . . ?
H00P C00R H00Q 109.5 . . ?
H00P C00R H00R 109.5 . . ?
H00Q C00R H00R 109.5 . . ?
O004 C14 H14A 109.5 . . ?
O004 C14 H14B 109.5 . . ?
O004 C14 H14C 109.5 . . ?
H14A C14 H14B 109.5 . . ?
H14A C14 H14C 109.5 . . ?
H14B C14 H14C 109.5 . . ?

loop_
_geom_bond_atom_site_label_1
_geom_bond_atom_site_label_2
_geom_bond_distance
_geom_bond_site_symmetry_2
_geom_bond_publ_flag
O001 C006 1.367(2) . ?
O001 C00Q 1.415(3) . ?
O002 C00C 1.368(2) . ?
O002 C00P 1.423(3) . ?
N003 C009 1.410(3) . ?
N003 C00B 1.412(3) . ?
N003 C00D 1.407(3) . ?
O004 C00I 1.371(3) . ?
O004 C00R 1.457(9) . ?
O004 C14 1.416(11) . ?
C005 C008 1.406(3) . ?
C005 C00A 1.390(3) . ?
C005 C00B 1.449(3) . ?
C006 C008 1.373(3) . ?
C006 C00C 1.407(3) . ?
C007 C009 1.408(3) . ?
C007 C00A 1.474(3) . ?
C007 C00H 1.393(3) . ?
C008 H008 0.9300 . ?
C009 C00L 1.401(3) . ?
C00A C00F 1.406(3) . ?
C00B C00G 1.362(3) . ?
C00C C00F 1.362(3) . ?
C00D C00E 1.406(3) . ?
C00D C00J 1.413(3) . ?
C00E C00G 1.417(3) . ?
C00E C00M 1.406(3) . ?
C00F H00F 0.9300 . ?
C00G H00G 0.9300 . ?
C00H H00H 0.9300 . ?
C00H C00K 1.366(3) . ?
C00I C00M 1.372(3) . ?
C00I C00O 1.393(4) . ?
C00J H00J 0.9300 . ?
C00J C00O 1.335(3) . ?
C00K H00K 0.9300 . ?
C00K C00N 1.366(3) . ?
C00L H00L 0.9300 . ?
C00L C00N 1.342(3) . ?
C00M H00M 0.9300 . ?
C00N H00N 0.9300 . ?
C00O H00O 0.9300 . ?
C00P H00A 0.9600 . ?
C00P H00B 0.9600 . ?
C00P H00C 0.9600 . ?
C00Q H00D 0.9600 . ?
C00Q H00E 0.9600 . ?
C00Q H00I 0.9600 . ?
C00R H00P 0.9600 . ?
C00R H00Q 0.9600 . ?
C00R H00R 0.9600 . ?
C14 H14A 0.9600 . ?
C14 H14B 0.9600 . ?
C14 H14C 0.9600 . ?

loop_
_geom_torsion_atom_site_label_1
_geom_torsion_atom_site_label_2
_geom_torsion_atom_site_label_3
_geom_torsion_atom_site_label_4
_geom_torsion
_geom_torsion_site_symmetry_1
_geom_torsion_site_symmetry_2
_geom_torsion_site_symmetry_3
_geom_torsion_site_symmetry_4
_geom_torsion_publ_flag
O001 C006 C008 C005 180.0(2) . . . . ?
O001 C006 C00C O002 -1.5(3) . . . . ?
O001 C006 C00C C00F 179.0(2) . . . . ?
O002 C00C C00F C00A -178.7(2) . . . . ?
N003 C009 C00L C00N 178.0(2) . . . . ?
N003 C00B C00G C00E 1.0(3) . . . . ?
N003 C00D C00E C00G -0.2(3) . . . . ?
N003 C00D C00E C00M 179.6(2) . . . . ?
N003 C00D C00J C00O -179.6(2) . . . . ?
O004 C00I C00M C00E -179.6(2) . . . . ?
O004 C00I C00O C00J 179.7(2) . . . . ?
C005 C00A C00F C00C 1.2(3) . . . . ?
C005 C00B C00G C00E -178.7(2) . . . . ?
C006 C00C C00F C00A 0.8(4) . . . . ?
C007 C009 C00L C00N -1.0(4) . . . . ?
C007 C00A C00F C00C 179.3(2) . . . . ?
C007 C00H C00K C00N -0.7(4) . . . . ?
C008 C005 C00A C007 179.69(19) . . . . ?
C008 C005 C00A C00F -2.1(3) . . . . ?
C008 C005 C00B N003 -176.47(19) . . . . ?
C008 C005 C00B C00G 3.3(4) . . . . ?
C008 C006 C00C O002 177.7(2) . . . . ?
C008 C006 C00C C00F -1.9(3) . . . . ?
C009 N003 C00B C005 -4.8(3) . . . . ?
C009 N003 C00B C00G 175.41(19) . . . . ?
C009 N003 C00D C00E -175.3(2) . . . . ?
C009 N003 C00D C00J 5.4(4) . . . . ?
C009 C007 C00A C005 -1.8(3) . . . . ?
C009 C007 C00A C00F -179.9(2) . . . . ?
C009 C007 C00H C00K 0.5(4) . . . . ?
C009 C00L C00N C00K 0.7(4) . . . . ?
C00A C005 C008 C006 1.1(3) . . . . ?
C00A C005 C00B N003 4.0(3) . . . . ?
C00A C005 C00B C00G -176.3(2) . . . . ?
C00A C007 C009 N003 1.0(3) . . . . ?
C00A C007 C009 C00L -180.0(2) . . . . ?
C00A C007 C00H C00K -179.2(2) . . . . ?
C00B N003 C009 C007 2.3(3) . . . . ?
C00B N003 C009 C00L -176.6(2) . . . . ?
C00B N003 C00D C00E 0.8(2) . . . . ?
C00B N003 C00D C00J -178.4(3) . . . . ?
C00B C005 C008 C006 -178.4(2) . . . . ?
C00B C005 C00A C007 -0.8(3) . . . . ?
C00B C005 C00A C00F 177.4(2) . . . . ?
C00C C006 C008 C005 0.9(3) . . . . ?
C00D N003 C009 C007 177.9(2) . . . . ?
C00D N003 C009 C00L -1.0(4) . . . . ?
C00D N003 C00B C005 178.62(18) . . . . ?
C00D N003 C00B C00G -1.2(2) . . . . ?
C00D C00E C00G C00B -0.5(3) . . . . ?
C00D C00E C00M C00I 0.2(4) . . . . ?
C00D C00J C00O C00I -0.5(4) . . . . ?
C00E C00D C00J C00O 1.2(4) . . . . ?
C00G C00E C00M C00I 180.0(3) . . . . ?
C00H C007 C009 N003 -178.6(2) . . . . ?
C00H C007 C009 C00L 0.4(3) . . . . ?
C00H C007 C00A C005 177.9(2) . . . . ?
C00H C007 C00A C00F -0.2(3) . . . . ?
C00H C00K C00N C00L 0.1(4) . . . . ?
C00J C00D C00E C00G 179.2(2) . . . . ?
C00J C00D C00E C00M -1.0(3) . . . . ?
C00M C00E C00G C00B 179.7(3) . . . . ?
C00M C00I C00O C00J -0.4(4) . . . . ?
C00O C00I C00M C00E 0.5(4) . . . . ?
C00P O002 C00C C006 175.2(2) . . . . ?
C00P O002 C00C C00F -5.3(3) . . . . ?
C00Q O001 C006 C008 6.6(4) . . . . ?
C00Q O001 C006 C00C -174.3(2) . . . . ?
C00R O004 C00I C00M 9.9(13) . . . . ?
C00R O004 C00I C00O -170.1(13) . . . . ?
C14 O004 C00I C00M -21(3) . . . . ?
C14 O004 C00I C00O 159(3) . . . . ?
